data_7044121
loop_
_publ_author_name
'Mart\'inez, Antonio'
'Moreno-Bl\'azquez, Sonia'
'Rodriguez-Dieguez, Antonio'
'Ramos, Alberto'
'Fernandez-Galan, Rafael'
'Anti\~nolo, Antonio'
'CARRILLO-HERMOSILLA, FERNANDO'

_publ_section_title
;
 Simple ZnEt2 as catalyst in carbodiimide hydroalkynylation: structural
 and mechanistic studies
;
_journal_name_full 'Dalton Trans.'
_journal_paper_doi 10.1039/C7DT02700A
_journal_year 2017
_chemical_formula_sum 'C59 H76 N9 Zn2'
_chemical_formula_weight 1042.02
_space_group_crystal_system monoclinic
_space_group_IT_number 15
_space_group_name_Hall '-C 2yc'
_space_group_name_H-M_alt 'C 1 2/c 1'
_symmetry_space_group_name_Hall '-C 2yc'
_symmetry_space_group_name_H-M 'C 1 2/c 1'
_atom_sites_solution_hydrogens geom
_audit_creation_method SHELXL-2016/6
_audit_update_record
;
2017-06-07 deposited with the CCDC.
2017-09-04 downloaded from the CCDC.
;
_cell_angle_alpha 90
_cell_angle_beta 98.993(11)
_cell_angle_gamma 90
_cell_formula_units_Z 8
_cell_length_a 36.640(10)
_cell_length_b 9.4509(10)
_cell_length_c 34.379(6)
_cell_measurement_reflns_used 6894
_cell_measurement_temperature 100(2)
_cell_measurement_theta_max 27.12
_cell_measurement_theta_min 2.28
_cell_volume 11758(4)
_computing_cell_refinement 'Bruker Apex II'
_computing_data_collection 'Bruker ApexII'
_computing_data_reduction 'Bruker Apex II'
_computing_structure_refinement 'SHELXL-2016/6 (Sheldrick, 2016)'
_diffrn_ambient_temperature 100(2)
_diffrn_measured_fraction_theta_full 1.000
_diffrn_measured_fraction_theta_max 0.994
_diffrn_measurement_device_type 'Bruker D8 Venture'
_diffrn_measurement_method 'Phi and Omega Scans'
_diffrn_radiation_type MoK\a
_diffrn_radiation_wavelength 0.71073
_diffrn_reflns_av_R_equivalents 0.0819
_diffrn_reflns_av_unetI/netI 0.0385
_diffrn_reflns_Laue_measured_fraction_full 1.000
_diffrn_reflns_Laue_measured_fraction_max 0.994
_diffrn_reflns_limit_h_max 49
_diffrn_reflns_limit_h_min -49
_diffrn_reflns_limit_k_max 12
_diffrn_reflns_limit_k_min -12
_diffrn_reflns_limit_l_max 46
_diffrn_reflns_limit_l_min -46
_diffrn_reflns_number 174358
_diffrn_reflns_point_group_measured_fraction_full 1.000
_diffrn_reflns_point_group_measured_fraction_max 0.994
_diffrn_reflns_theta_full 25.242
_diffrn_reflns_theta_max 28.818
_diffrn_reflns_theta_min 2.227
_diffrn_source 'fine-focus sealed tube'
_exptl_absorpt_coefficient_mu 0.859
_exptl_absorpt_correction_T_max 0.746
_exptl_absorpt_correction_T_min 0.693
_exptl_absorpt_correction_type empirical
_exptl_absorpt_process_details 'Bruker SADABS (Bruker, 1999)'
_exptl_crystal_colour white
_exptl_crystal_density_diffrn 1.177
_exptl_crystal_description Prismatic
_exptl_crystal_F_000 4424
_exptl_crystal_size_max 0.21
_exptl_crystal_size_mid 0.14
_exptl_crystal_size_min 0.10
_refine_diff_density_max 0.789
_refine_diff_density_min -0.959
_refine_diff_density_rms 0.188
_refine_ls_extinction_method none
_refine_ls_goodness_of_fit_ref 1.025
_refine_ls_hydrogen_treatment constr
_refine_ls_matrix_type full
_refine_ls_number_parameters 647
_refine_ls_number_reflns 15284
_refine_ls_number_restraints 0
_refine_ls_restrained_S_all 1.025
_refine_ls_R_factor_all 0.0812
_refine_ls_R_factor_gt 0.0548
_refine_ls_shift/su_max 0.000
_refine_ls_shift/su_mean 0.000
_refine_ls_structure_factor_coef Fsqd
_refine_ls_weighting_details 'w=1/[\s^2^(Fo^2^)+(0.0555P)^2^+71.1493P] where P=(Fo^2^+2Fc^2^)/3'
_refine_ls_weighting_scheme calc
_refine_ls_wR_factor_gt 0.1370
_refine_ls_wR_factor_ref 0.1561
_reflns_Friedel_coverage 0.000
_reflns_number_gt 11589
_reflns_number_total 15284
_reflns_threshold_expression 'I > 2\s(I)'
_cod_data_source_file c7dt02700a2.cif
_cod_data_source_block 4
_cod_depositor_comments
;
The following automatic conversions were performed:

'_exptl_absorpt_correction_type' value 'Empirical' changed to
'empirical' according to
/home/data/users/saulius/crontab/automatic-downloads/rss-feeds/RSC/lib/dictionaries/cif_core.dic
dictionary named 'cif_core.dic' version 2.4.2 from 2011-04-26.

Automatic conversion script
Id: cif_fix_values 4973 2017-02-22 13:04:09Z antanas 
;
_cod_database_code 7044121
_shelx_shelxl_version_number 2016/6
_shelx_space_group_comment
;
The symmetry employed for this shelxl refinement is uniquely defined
by the following loop, which should always be used as a source of
symmetry information in preference to the above space-group names.
They are only intended as comments.
;

loop_
_space_group_symop_operation_xyz
'x, y, z'
'-x, y, -z+1/2'
'x+1/2, y+1/2, z'
'-x+1/2, y+1/2, -z+1/2'
'-x, -y, -z'
'x, -y, z-1/2'
'-x+1/2, -y+1/2, -z'
'x+1/2, -y+1/2, z-1/2'

loop_
_atom_site_label
_atom_site_type_symbol
_atom_site_fract_x
_atom_site_fract_y
_atom_site_fract_z
_atom_site_U_iso_or_equiv
_atom_site_adp_type
_atom_site_occupancy
_atom_site_site_symmetry_order
_atom_site_calc_flag
_atom_site_refinement_flags_posn
_atom_site_refinement_flags_adp
Zn1 Zn 0.10908(2) 0.24070(3) 0.07820(2) 0.01292(8) Uani 1 1 d . .
Zn2 Zn 0.13780(2) 0.23804(3) 0.17342(2) 0.01275(8) Uani 1 1 d . .
C1 C 0.18147(7) 0.2244(3) 0.11387(8) 0.0152(5) Uani 1 1 d . .
C2 C 0.21993(8) 0.2133(3) 0.10873(9) 0.0209(6) Uani 1 1 d . .
C3 C 0.25206(8) 0.2044(3) 0.10654(9) 0.0220(6) Uani 1 1 d . .
C4 C 0.29106(8) 0.1938(3) 0.10667(9) 0.0206(6) Uani 1 1 d . .
C5 C 0.30564(9) 0.1782(4) 0.07174(10) 0.0302(7) Uani 1 1 d . .
H5 H 0.289922 0.174439 0.047745 0.036 Uiso 1 1 calc R U
C6 C 0.34354(10) 0.1684(5) 0.07283(11) 0.0370(9) Uani 1 1 d . .
H6 H 0.353231 0.158778 0.049529 0.044 Uiso 1 1 calc R U
C7 C 0.36678(9) 0.1730(4) 0.10821(11) 0.0348(8) Uani 1 1 d . .
H7 H 0.392166 0.165319 0.108834 0.042 Uiso 1 1 calc R U
C8 C 0.35258(9) 0.1889(4) 0.14300(11) 0.0333(8) Uani 1 1 d . .
H8 H 0.368448 0.192446 0.166904 0.040 Uiso 1 1 calc R U
C9 C 0.31490(8) 0.1996(4) 0.14224(9) 0.0255(7) Uani 1 1 d . .
H9 H 0.305454 0.210665 0.165633 0.031 Uiso 1 1 calc R U
C10 C 0.17633(8) 0.4404(3) 0.07543(8) 0.0198(6) Uani 1 1 d . .
H10 H 0.202048 0.451351 0.088123 0.024 Uiso 1 1 calc R U
C11 C 0.17603(10) 0.4114(4) 0.03170(10) 0.0324(8) Uani 1 1 d . .
H11A H 0.189818 0.326847 0.028671 0.049 Uiso 1 1 calc R U
H11B H 0.187075 0.489714 0.020064 0.049 Uiso 1 1 calc R U
H11C H 0.151008 0.399516 0.018854 0.049 Uiso 1 1 calc R U
C12 C 0.15584(10) 0.5762(3) 0.08101(11) 0.0307(7) Uani 1 1 d . .
H12A H 0.130235 0.565386 0.070087 0.046 Uiso 1 1 calc R U
H12B H 0.166290 0.652341 0.067883 0.046 Uiso 1 1 calc R U
H12C H 0.158004 0.597117 0.108607 0.046 Uiso 1 1 calc R U
C13 C 0.18850(8) 0.0039(3) 0.14962(9) 0.0203(6) Uani 1 1 d . .
H13 H 0.202949 -0.019704 0.128809 0.024 Uiso 1 1 calc R U
C14 C 0.21516(9) 0.0181(4) 0.18809(10) 0.0271(7) Uani 1 1 d . .
H14A H 0.231494 0.096421 0.186277 0.041 Uiso 1 1 calc R U
H14B H 0.229339 -0.067264 0.192948 0.041 Uiso 1 1 calc R U
H14C H 0.201457 0.034106 0.209311 0.041 Uiso 1 1 calc R U
C15 C 0.16085(9) -0.1146(3) 0.15177(10) 0.0274(7) Uani 1 1 d . .
H15A H 0.145172 -0.090679 0.170699 0.041 Uiso 1 1 calc R U
H15B H 0.173846 -0.200749 0.159581 0.041 Uiso 1 1 calc R U
H15C H 0.146068 -0.127275 0.126382 0.041 Uiso 1 1 calc R U
C16 C 0.06418(7) 0.2587(3) 0.13652(8) 0.0156(5) Uani 1 1 d . .
C17 C 0.02596(8) 0.2775(3) 0.14185(8) 0.0199(6) Uani 1 1 d . .
C18 C -0.00594(8) 0.2937(3) 0.14377(9) 0.0209(6) Uani 1 1 d . .
C19 C -0.04495(8) 0.3103(3) 0.14322(9) 0.0198(6) Uani 1 1 d . .
C20 C -0.05922(9) 0.3458(5) 0.17724(10) 0.0346(8) Uani 1 1 d . .
H20 H -0.043380 0.360129 0.200814 0.042 Uiso 1 1 calc R U
C21 C -0.09692(10) 0.3596(5) 0.17586(11) 0.0387(9) Uani 1 1 d . .
H21 H -0.106491 0.381623 0.198634 0.046 Uiso 1 1 calc R U
C22 C -0.12036(9) 0.3407(4) 0.14087(11) 0.0349(8) Uani 1 1 d . .
H22 H -0.145706 0.351507 0.140003 0.042 Uiso 1 1 calc R U
C23 C -0.10643(9) 0.3059(4) 0.10703(11) 0.0317(8) Uani 1 1 d . .
H23 H -0.122420 0.292763 0.083497 0.038 Uiso 1 1 calc R U
C24 C -0.06875(8) 0.2905(4) 0.10807(9) 0.0239(6) Uani 1 1 d . .
H24 H -0.059394 0.266890 0.085286 0.029 Uiso 1 1 calc R U
C25 C 0.04520(8) 0.0503(3) 0.09799(9) 0.0195(6) Uani 1 1 d . .
H25 H 0.028676 0.042678 0.117726 0.023 Uiso 1 1 calc R U
C26 C 0.06528(9) -0.0895(3) 0.09705(11) 0.0291(7) Uani 1 1 d . .
H26A H 0.083063 -0.082446 0.079381 0.044 Uiso 1 1 calc R U
H26B H 0.047803 -0.162701 0.088169 0.044 Uiso 1 1 calc R U
H26C H 0.077716 -0.111781 0.123017 0.044 Uiso 1 1 calc R U
C27 C 0.02156(9) 0.0825(4) 0.05843(9) 0.0265(7) Uani 1 1 d . .
H27A H 0.009711 0.172559 0.059737 0.040 Uiso 1 1 calc R U
H27B H 0.003129 0.010190 0.052396 0.040 Uiso 1 1 calc R U
H27C H 0.036941 0.084885 0.038258 0.040 Uiso 1 1 calc R U
C28 C 0.07928(8) 0.4696(3) 0.17542(9) 0.0193(6) Uani 1 1 d . .
H28 H 0.053938 0.493340 0.163578 0.023 Uiso 1 1 calc R U
C29 C 0.07990(11) 0.4469(4) 0.21941(10) 0.0316(8) Uani 1 1 d . .
H29A H 0.064334 0.368174 0.223384 0.047 Uiso 1 1 calc R U
H29B H 0.071006 0.530491 0.230734 0.047 Uiso 1 1 calc R U
H29C H 0.104733 0.427714 0.231817 0.047 Uiso 1 1 calc R U
C30 C 0.10418(9) 0.5919(3) 0.16793(10) 0.0258(6) Uani 1 1 d . .
H30A H 0.129484 0.566848 0.176936 0.039 Uiso 1 1 calc R U
H30B H 0.097886 0.674049 0.181893 0.039 Uiso 1 1 calc R U
H30C H 0.100902 0.611952 0.140231 0.039 Uiso 1 1 calc R U
C31 C 0.08546(7) 0.2385(3) 0.00670(8) 0.0162(5) Uani 1 1 d . .
C32 C 0.06882(8) 0.2303(3) -0.03413(9) 0.0194(6) Uani 1 1 d . .
C33 C 0.05516(8) 0.2186(3) -0.06808(9) 0.0206(6) Uani 1 1 d . .
C34 C 0.04054(8) 0.1995(3) -0.10912(8) 0.0205(6) Uani 1 1 d . .
C35 C 0.01751(12) 0.2984(6) -0.12965(11) 0.0535(14) Uani 1 1 d . .
H35 H 0.010602 0.378387 -0.116842 0.064 Uiso 1 1 calc R U
C36 C 0.00468(15) 0.2788(8) -0.16923(12) 0.084(2) Uani 1 1 d . .
H36 H -0.010583 0.346303 -0.183168 0.101 Uiso 1 1 calc R U
C37 C 0.01459(12) 0.1583(7) -0.18820(12) 0.0611(15) Uani 1 1 d . .
H37 H 0.005140 0.142814 -0.214572 0.073 Uiso 1 1 calc R U
C38 C 0.03808(14) 0.0633(5) -0.16817(12) 0.0508(11) Uani 1 1 d . .
H38 H 0.045401 -0.015440 -0.181209 0.061 Uiso 1 1 calc R U
C39 C 0.05122(13) 0.0818(4) -0.12883(10) 0.0393(9) Uani 1 1 d . .
H39 H 0.067256 0.015656 -0.115397 0.047 Uiso 1 1 calc R U
C40 C 0.12467(9) 0.0333(3) 0.00071(9) 0.0216(6) Uani 1 1 d . .
H40 H 0.128697 0.075077 -0.024361 0.026 Uiso 1 1 calc R U
C41 C 0.09933(11) -0.0940(4) -0.00779(11) 0.0363(8) Uani 1 1 d . .
H41A H 0.094746 -0.134539 0.016592 0.054 Uiso 1 1 calc R U
H41B H 0.110871 -0.163132 -0.022308 0.054 Uiso 1 1 calc R U
H41C H 0.076355 -0.064603 -0.023008 0.054 Uiso 1 1 calc R U
C42 C 0.16181(10) -0.0116(4) 0.02359(11) 0.0355(8) Uani 1 1 d . .
H42A H 0.178066 0.068634 0.027203 0.053 Uiso 1 1 calc R U
H42B H 0.172449 -0.083640 0.009177 0.053 Uiso 1 1 calc R U
H42C H 0.158355 -0.048032 0.048822 0.053 Uiso 1 1 calc R U
C43 C 0.04913(8) 0.4459(3) 0.01890(8) 0.0186(6) Uani 1 1 d . .
H43 H 0.027524 0.397691 0.004355 0.022 Uiso 1 1 calc R U
C44 C 0.06160(10) 0.5600(4) -0.00729(11) 0.0315(7) Uani 1 1 d . .
H44A H 0.082986 0.607085 0.006546 0.047 Uiso 1 1 calc R U
H44B H 0.042051 0.627377 -0.014111 0.047 Uiso 1 1 calc R U
H44C H 0.067659 0.517497 -0.030829 0.047 Uiso 1 1 calc R U
C45 C 0.03841(9) 0.5106(4) 0.05609(9) 0.0265(7) Uani 1 1 d . .
H45A H 0.029176 0.437807 0.071437 0.040 Uiso 1 1 calc R U
H45B H 0.019596 0.580719 0.049004 0.040 Uiso 1 1 calc R U
H45C H 0.059703 0.553931 0.071264 0.040 Uiso 1 1 calc R U
C46 C 0.16392(8) 0.2330(3) 0.24433(8) 0.0180(5) Uani 1 1 d . .
C47 C 0.18097(8) 0.2253(3) 0.28528(9) 0.0214(6) Uani 1 1 d . .
C48 C 0.19497(8) 0.2152(4) 0.31919(9) 0.0231(6) Uani 1 1 d . .
C49 C 0.21073(9) 0.2033(4) 0.36001(9) 0.0229(6) Uani 1 1 d . .
C50 C 0.20540(14) 0.0824(4) 0.38111(11) 0.0457(11) Uani 1 1 d . .
H50 H 0.192062 0.006886 0.368733 0.055 Uiso 1 1 calc R U
C51 C 0.22005(16) 0.0742(5) 0.42093(12) 0.0566(14) Uani 1 1 d . .
H51 H 0.216416 -0.007120 0.435085 0.068 Uiso 1 1 calc R U
C52 C 0.23982(12) 0.1849(5) 0.43946(11) 0.0414(10) Uani 1 1 d . .
H52 H 0.249851 0.178120 0.465963 0.050 Uiso 1 1 calc R U
C53 C 0.24477(11) 0.3066(5) 0.41867(11) 0.0381(9) Uani 1 1 d . .
H53 H 0.257840 0.382349 0.431269 0.046 Uiso 1 1 calc R U
C54 C 0.23028(9) 0.3157(4) 0.37906(10) 0.0308(7) Uani 1 1 d . .
H54 H 0.233670 0.397792 0.365136 0.037 Uiso 1 1 calc R U
C55 C 0.20555(8) 0.4238(3) 0.23104(9) 0.0223(6) Uani 1 1 d . .
H55 H 0.224176 0.374489 0.249768 0.027 Uiso 1 1 calc R U
C56 C 0.19358(10) 0.5568(4) 0.25073(11) 0.0349(8) Uani 1 1 d . .
H56A H 0.174746 0.604593 0.232963 0.052 Uiso 1 1 calc R U
H56B H 0.214444 0.618452 0.257425 0.052 Uiso 1 1 calc R U
H56C H 0.184019 0.531154 0.274213 0.052 Uiso 1 1 calc R U
C57 C 0.22246(11) 0.4615(4) 0.19474(11) 0.0379(9) Uani 1 1 d . .
H57A H 0.231480 0.377217 0.183903 0.057 Uiso 1 1 calc R U
H57B H 0.242541 0.526416 0.201917 0.057 Uiso 1 1 calc R U
H57C H 0.204034 0.504783 0.175478 0.057 Uiso 1 1 calc R U
C58 C 0.12010(10) 0.0454(4) 0.25220(9) 0.0269(7) Uani 1 1 d . .
H58 H 0.117605 0.091158 0.277222 0.032 Uiso 1 1 calc R U
C59 C 0.08148(10) 0.0133(4) 0.23015(11) 0.0366(8) Uani 1 1 d . .
H59A H 0.066779 0.097838 0.228381 0.055 Uiso 1 1 calc R U
H59B H 0.070084 -0.058107 0.244078 0.055 Uiso 1 1 calc R U
H59C H 0.083294 -0.019942 0.204137 0.055 Uiso 1 1 calc R U
C60 C 0.14257(12) -0.0898(4) 0.26102(11) 0.0416(9) Uani 1 1 d . .
H60A H 0.144706 -0.137185 0.236781 0.062 Uiso 1 1 calc R U
H60B H 0.130385 -0.150770 0.277269 0.062 Uiso 1 1 calc R U
H60C H 0.166754 -0.066489 0.274557 0.062 Uiso 1 1 calc R U
N1 N 0.15962(6) 0.3224(3) 0.09480(7) 0.0159(5) Uani 1 1 d . .
N2 N 0.16820(6) 0.1360(2) 0.13829(7) 0.0152(5) Uani 1 1 d . .
N3 N 0.07246(6) 0.1634(3) 0.11091(7) 0.0150(4) Uani 1 1 d . .
N4 N 0.09037(6) 0.3405(2) 0.15594(7) 0.0157(5) Uani 1 1 d . .
N5 N 0.10894(6) 0.1413(3) 0.02377(7) 0.0162(5) Uani 1 1 d . .
N6 N 0.07793(6) 0.3419(3) 0.03070(7) 0.0162(5) Uani 1 1 d . .
N7 N 0.17429(6) 0.3284(3) 0.21954(7) 0.0179(5) Uani 1 1 d . .
N8 N 0.13768(7) 0.1453(3) 0.22833(7) 0.0185(5) Uani 1 1 d . .

loop_
_atom_site_aniso_label
_atom_site_aniso_U_11
_atom_site_aniso_U_22
_atom_site_aniso_U_33
_atom_site_aniso_U_23
_atom_site_aniso_U_13
_atom_site_aniso_U_12
Zn1 0.01237(14) 0.01452(16) 0.01123(16) 0.00014(11) -0.00009(11) -0.00093(11)
Zn2 0.01247(15) 0.01437(16) 0.01075(16) -0.00006(11) -0.00023(11) 0.00036(11)
C1 0.0123(11) 0.0206(13) 0.0126(12) -0.0022(10) 0.0014(9) -0.0011(10)
C2 0.0167(13) 0.0285(15) 0.0174(14) -0.0018(12) 0.0028(11) 0.0007(12)
C3 0.0175(13) 0.0301(16) 0.0184(14) -0.0014(12) 0.0033(11) 0.0006(12)
C4 0.0162(13) 0.0246(15) 0.0221(15) 0.0008(11) 0.0063(11) 0.0005(11)
C5 0.0222(15) 0.049(2) 0.0198(15) -0.0011(14) 0.0058(12) -0.0026(15)
C6 0.0258(17) 0.059(2) 0.0306(18) -0.0048(17) 0.0171(14) -0.0010(16)
C7 0.0161(14) 0.049(2) 0.041(2) -0.0079(17) 0.0113(14) -0.0057(14)
C8 0.0183(15) 0.050(2) 0.0303(18) -0.0102(16) -0.0007(13) 0.0020(14)
C9 0.0202(14) 0.0363(18) 0.0209(15) -0.0043(13) 0.0058(12) 0.0015(13)
C10 0.0182(13) 0.0237(15) 0.0172(14) 0.0025(11) 0.0021(11) -0.0055(11)
C11 0.0399(19) 0.0383(19) 0.0204(16) 0.0011(14) 0.0089(14) -0.0150(16)
C12 0.0355(18) 0.0208(15) 0.0365(19) 0.0020(13) 0.0073(15) -0.0050(14)
C13 0.0191(13) 0.0198(14) 0.0217(14) 0.0003(11) 0.0026(11) 0.0075(11)
C14 0.0230(15) 0.0309(17) 0.0247(16) 0.0022(13) -0.0041(12) 0.0093(13)
C15 0.0302(16) 0.0191(15) 0.0315(17) 0.0014(12) 0.0007(13) 0.0039(13)
C16 0.0136(11) 0.0187(13) 0.0141(12) 0.0036(10) 0.0005(10) -0.0004(10)
C17 0.0183(13) 0.0256(14) 0.0158(13) 0.0001(11) 0.0026(10) -0.0006(11)
C18 0.0179(13) 0.0243(15) 0.0211(14) 0.0004(11) 0.0046(11) -0.0002(11)
C19 0.0152(13) 0.0257(15) 0.0201(14) 0.0008(11) 0.0074(11) -0.0009(11)
C20 0.0207(15) 0.064(3) 0.0198(16) -0.0060(16) 0.0056(12) 0.0042(16)
C21 0.0268(17) 0.067(3) 0.0258(18) -0.0017(17) 0.0150(14) 0.0040(18)
C22 0.0142(14) 0.054(2) 0.039(2) 0.0005(17) 0.0105(13) -0.0016(15)
C23 0.0177(14) 0.047(2) 0.0289(17) -0.0051(15) -0.0002(13) -0.0024(14)
C24 0.0207(14) 0.0317(17) 0.0210(15) -0.0007(12) 0.0082(12) 0.0007(12)
C25 0.0168(13) 0.0199(14) 0.0218(15) -0.0011(11) 0.0034(11) -0.0054(11)
C26 0.0296(16) 0.0205(15) 0.0367(19) -0.0024(13) 0.0038(14) -0.0024(13)
C27 0.0216(15) 0.0330(17) 0.0231(16) -0.0004(13) -0.0024(12) -0.0103(13)
C28 0.0178(13) 0.0201(14) 0.0192(14) -0.0015(11) 0.0005(11) 0.0037(11)
C29 0.043(2) 0.0306(18) 0.0228(16) -0.0048(13) 0.0119(15) 0.0088(15)
C30 0.0274(15) 0.0195(14) 0.0291(17) -0.0017(12) 0.0003(13) 0.0003(12)
C31 0.0169(12) 0.0161(13) 0.0151(13) 0.0017(10) 0.0006(10) -0.0064(10)
C32 0.0195(13) 0.0211(14) 0.0179(14) 0.0021(11) 0.0035(11) -0.0058(11)
C33 0.0188(13) 0.0263(15) 0.0168(14) 0.0008(11) 0.0032(11) -0.0080(12)
C34 0.0163(13) 0.0307(16) 0.0144(13) 0.0010(11) 0.0024(10) -0.0054(11)
C35 0.049(2) 0.095(4) 0.0161(17) -0.003(2) 0.0044(16) 0.046(3)
C36 0.069(3) 0.164(6) 0.0153(18) -0.001(3) -0.0056(19) 0.079(4)
C37 0.045(2) 0.122(5) 0.0142(17) -0.018(2) -0.0027(16) 0.000(3)
C38 0.081(3) 0.048(2) 0.0243(19) -0.0136(17) 0.009(2) -0.013(2)
C39 0.069(3) 0.0253(17) 0.0217(17) -0.0011(13) 0.0029(17) -0.0011(17)
C40 0.0272(15) 0.0215(14) 0.0166(14) -0.0032(11) 0.0050(12) -0.0005(12)
C41 0.049(2) 0.0258(17) 0.036(2) -0.0120(15) 0.0126(17) -0.0083(16)
C42 0.0356(19) 0.0342(19) 0.035(2) -0.0066(15) 0.0005(15) 0.0117(15)
C43 0.0181(13) 0.0204(14) 0.0149(13) 0.0023(11) -0.0046(10) 0.0005(11)
C44 0.0310(17) 0.0260(17) 0.0359(19) 0.0122(14) 0.0000(14) 0.0017(14)
C45 0.0251(15) 0.0280(16) 0.0239(16) -0.0005(13) -0.0037(12) 0.0093(13)
C46 0.0198(13) 0.0190(13) 0.0138(13) -0.0024(10) -0.0022(10) 0.0028(11)
C47 0.0241(14) 0.0233(14) 0.0165(14) 0.0023(11) 0.0021(11) 0.0050(12)
C48 0.0234(14) 0.0290(16) 0.0164(14) -0.0015(12) 0.0017(11) 0.0042(12)
C49 0.0236(14) 0.0301(17) 0.0140(14) -0.0006(12) 0.0001(11) 0.0082(12)
C50 0.084(3) 0.0225(17) 0.0252(19) 0.0008(14) -0.0069(19) -0.0027(19)
C51 0.108(4) 0.032(2) 0.024(2) 0.0079(16) -0.006(2) 0.012(2)
C52 0.055(2) 0.048(2) 0.0171(16) -0.0025(15) -0.0067(16) 0.021(2)
C53 0.0360(19) 0.050(2) 0.0248(18) -0.0072(16) -0.0054(15) -0.0080(17)
C54 0.0251(16) 0.045(2) 0.0214(16) 0.0019(14) -0.0004(13) -0.0099(15)
C55 0.0184(13) 0.0238(15) 0.0224(15) -0.0051(12) -0.0041(11) -0.0038(12)
C56 0.0327(18) 0.0290(18) 0.038(2) -0.0121(15) -0.0100(15) 0.0015(14)
C57 0.0366(19) 0.045(2) 0.0325(19) -0.0053(16) 0.0069(16) -0.0215(17)
C58 0.0364(18) 0.0294(17) 0.0158(14) 0.0048(12) 0.0071(13) -0.0038(14)
C59 0.0365(19) 0.041(2) 0.035(2) 0.0020(16) 0.0130(16) -0.0169(16)
C60 0.061(3) 0.0319(19) 0.0308(19) 0.0135(15) 0.0042(18) 0.0037(18)
N1 0.0132(10) 0.0193(11) 0.0148(11) 0.0001(9) 0.0011(9) -0.0034(9)
N2 0.0140(10) 0.0173(11) 0.0140(11) 0.0004(9) 0.0012(9) 0.0032(9)
N3 0.0124(10) 0.0178(11) 0.0141(11) 0.0003(9) 0.0000(8) -0.0024(9)
N4 0.0156(11) 0.0160(11) 0.0150(11) -0.0017(9) 0.0009(9) 0.0012(9)
N5 0.0179(11) 0.0176(11) 0.0128(11) -0.0011(9) 0.0014(9) -0.0006(9)
N6 0.0153(11) 0.0169(11) 0.0147(11) 0.0019(9) -0.0026(9) 0.0004(9)
N7 0.0163(11) 0.0211(12) 0.0147(11) -0.0014(9) -0.0030(9) -0.0022(9)
N8 0.0218(12) 0.0204(12) 0.0128(11) 0.0019(9) 0.0012(9) 0.0000(10)

loop_
_atom_type_symbol
_atom_type_description
_atom_type_scat_dispersion_real
_atom_type_scat_dispersion_imag
_atom_type_scat_source
C C 0.0033 0.0016 'International Tables Vol C Tables 4.2.6.8 and 6.1.1.4'
H H 0.0000 0.0000 'International Tables Vol C Tables 4.2.6.8 and 6.1.1.4'
N N 0.0061 0.0033 'International Tables Vol C Tables 4.2.6.8 and 6.1.1.4'
Zn Zn 0.2839 1.4301 'International Tables Vol C Tables 4.2.6.8 and 6.1.1.4'

loop_
_geom_angle_atom_site_label_1
_geom_angle_atom_site_label_2
_geom_angle_atom_site_label_3
_geom_angle
N1 Zn1 N3 130.23(9)
N1 Zn1 N6 114.62(10)
N3 Zn1 N6 105.88(9)
N1 Zn1 N5 107.48(9)
N3 Zn1 N5 115.28(9)
N6 Zn1 N5 65.09(9)
N1 Zn1 C31 116.74(9)
N3 Zn1 C31 113.00(9)
N6 Zn1 C31 32.65(9)
N5 Zn1 C31 32.52(9)
N4 Zn2 N2 126.06(9)
N4 Zn2 N8 110.61(10)
N2 Zn2 N8 114.96(10)
N4 Zn2 N7 116.97(10)
N2 Zn2 N7 107.62(10)
N8 Zn2 N7 64.90(10)
N4 Zn2 C46 119.32(9)
N2 Zn2 C46 114.62(9)
N8 Zn2 C46 32.27(10)
N7 Zn2 C46 32.65(9)
N1 C1 N2 119.9(2)
N1 C1 C2 120.8(3)
N2 C1 C2 119.3(3)
C3 C2 C1 176.6(3)
C2 C3 C4 176.3(3)
C9 C4 C5 119.3(3)
C9 C4 C3 119.4(3)
C5 C4 C3 121.4(3)
C6 C5 C4 120.0(3)
C7 C6 C5 120.1(3)
C6 C7 C8 120.3(3)
C9 C8 C7 120.1(3)
C8 C9 C4 120.3(3)
N1 C10 C12 109.5(2)
N1 C10 C11 111.6(2)
C12 C10 C11 110.5(3)
N2 C13 C15 108.9(2)
N2 C13 C14 112.6(2)
C15 C13 C14 111.4(3)
N3 C16 N4 120.4(2)
N3 C16 C17 119.4(3)
N4 C16 C17 120.1(3)
C18 C17 C16 176.0(3)
C17 C18 C19 176.0(3)
C24 C19 C20 119.7(3)
C24 C19 C18 119.1(3)
C20 C19 C18 121.2(3)
C21 C20 C19 119.9(3)
C22 C21 C20 120.1(3)
C21 C22 C23 120.3(3)
C22 C23 C24 120.1(3)
C23 C24 C19 119.8(3)
N3 C25 C26 109.2(2)
N3 C25 C27 112.7(2)
C26 C25 C27 111.4(3)
N4 C28 C30 109.6(2)
N4 C28 C29 111.8(2)
C30 C28 C29 111.0(3)
N5 C31 N6 114.5(2)
N5 C31 C32 122.5(3)
N6 C31 C32 123.0(3)
N5 C31 Zn1 57.74(14)
N6 C31 Zn1 56.90(14)
C32 C31 Zn1 174.8(2)
C33 C32 C31 177.8(3)
C32 C33 C34 176.7(3)
C35 C34 C39 119.3(3)
C35 C34 C33 121.4(3)
C39 C34 C33 119.2(3)
C34 C35 C36 120.1(4)
C35 C36 C37 119.9(4)
C38 C37 C36 119.8(4)
C37 C38 C39 120.9(4)
C38 C39 C34 120.0(4)
N5 C40 C41 112.1(3)
N5 C40 C42 108.1(2)
C41 C40 C42 110.4(3)
N6 C43 C44 111.9(3)
N6 C43 C45 108.0(2)
C44 C43 C45 110.7(3)
N8 C46 N7 114.7(2)
N8 C46 C47 123.2(3)
N7 C46 C47 122.1(3)
N8 C46 Zn2 57.21(14)
N7 C46 Zn2 57.56(14)
C47 C46 Zn2 176.7(2)
C48 C47 C46 178.3(4)
C47 C48 C49 178.5(3)
C50 C49 C54 119.3(3)
C50 C49 C48 120.6(3)
C54 C49 C48 120.0(3)
C49 C50 C51 119.9(4)
C52 C51 C50 120.5(4)
C51 C52 C53 119.9(3)
C54 C53 C52 120.0(4)
C53 C54 C49 120.4(3)
N7 C55 C57 109.0(2)
N7 C55 C56 111.2(3)
C57 C55 C56 110.7(3)
N8 C58 C60 112.4(3)
N8 C58 C59 107.7(3)
C60 C58 C59 111.2(3)
C1 N1 C10 119.2(2)
C1 N1 Zn1 109.28(18)
C10 N1 Zn1 126.22(18)
C1 N2 C13 118.7(2)
C1 N2 Zn2 111.65(19)
C13 N2 Zn2 123.44(18)
C16 N3 C25 118.4(2)
C16 N3 Zn1 111.40(18)
C25 N3 Zn1 124.72(18)
C16 N4 C28 118.7(2)
C16 N4 Zn2 113.29(19)
C28 N4 Zn2 123.44(18)
C31 N5 C40 121.6(2)
C31 N5 Zn1 89.74(17)
C40 N5 Zn1 148.26(19)
C31 N6 C43 122.3(2)
C31 N6 Zn1 90.45(17)
C43 N6 Zn1 144.90(19)
C46 N7 C55 122.2(2)
C46 N7 Zn2 89.79(17)
C55 N7 Zn2 146.9(2)
C46 N8 C58 121.7(2)
C46 N8 Zn2 90.51(18)
C58 N8 Zn2 147.4(2)

loop_
_geom_bond_atom_site_label_1
_geom_bond_atom_site_label_2
_geom_bond_distance
Zn1 N1 2.005(2)
Zn1 N3 2.017(2)
Zn1 N6 2.074(2)
Zn1 N5 2.093(2)
Zn1 C31 2.475(3)
Zn2 N4 1.998(2)
Zn2 N2 2.012(2)
Zn2 N8 2.082(2)
Zn2 N7 2.090(2)
Zn2 C46 2.476(3)
C1 N1 1.328(4)
C1 N2 1.329(4)
C1 C2 1.451(4)
C2 C3 1.194(4)
C3 C4 1.432(4)
C4 C9 1.388(4)
C4 C5 1.396(4)
C5 C6 1.387(5)
C6 C7 1.372(5)
C7 C8 1.385(5)
C8 C9 1.380(4)
C10 N1 1.480(4)
C10 C12 1.514(5)
C10 C11 1.527(4)
C13 N2 1.474(4)
C13 C15 1.520(4)
C13 C14 1.522(4)
C16 N3 1.327(4)
C16 N4 1.328(4)
C16 C17 1.452(4)
C17 C18 1.191(4)
C18 C19 1.435(4)
C19 C24 1.388(4)
C19 C20 1.395(4)
C20 C21 1.381(5)
C21 C22 1.376(5)
C22 C23 1.381(5)
C23 C24 1.383(4)
C25 N3 1.483(3)
C25 C26 1.515(4)
C25 C27 1.525(4)
C28 N4 1.479(4)
C28 C30 1.519(4)
C28 C29 1.524(4)
C31 N5 1.330(4)
C31 N6 1.335(4)
C31 C32 1.442(4)
C32 C33 1.201(4)
C33 C34 1.440(4)
C34 C35 1.378(5)
C34 C39 1.390(5)
C35 C36 1.381(5)
C36 C37 1.389(8)
C37 C38 1.355(7)
C38 C39 1.374(5)
C40 N5 1.465(4)
C40 C41 1.520(4)
C40 C42 1.522(5)
C43 N6 1.453(4)
C43 C44 1.520(4)
C43 C45 1.523(4)
C46 N8 1.322(4)
C46 N7 1.336(4)
C46 C47 1.450(4)
C47 C48 1.202(4)
C48 C49 1.436(4)
C49 C50 1.383(5)
C49 C54 1.387(5)
C50 C51 1.392(5)
C51 C52 1.372(6)
C52 C53 1.380(6)
C53 C54 1.385(5)
C55 N7 1.463(4)
C55 C57 1.520(5)
C55 C56 1.524(4)
C58 N8 1.465(4)
C58 C60 1.524(5)
C58 C59 1.528(5)
